data_1541826
loop_
_publ_author_name
'Xue, L.-X.'
'Pennington, W.T.'
'Padgett, C.W.'
'DesMarteau, D.D.'

_publ_section_title
;
 Synthesis and structures of alkali metal salts of bis((trifluoromethyl)
 sulfonyl) imide
;
_journal_name_full 'Solid State Sciences'
_journal_page_first 1535
_journal_page_last 1545
_journal_volume 4
_journal_year 2002
_chemical_formula_sum 'C2 H2 F6 N O5 Rb S2'
_chemical_name_systematic 'Rb ((C F3)2 (S O2)2 N) (H2 O)'
_space_group_IT_number 82
_symmetry_space_group_name_Hall 'I -4'
_symmetry_space_group_name_H-M 'I -4'
_cell_angle_alpha 90
_cell_angle_beta 90
_cell_angle_gamma 90
_cell_formula_units_Z 8
_cell_length_a 16.423
_cell_length_b 16.423
_cell_length_c 7.658
_cell_volume 2065.477
_citation_journal_id_ASTM SSSCFJ
_cod_data_source_file Xue_SSSCFJ_2002_390.cif
_cod_data_source_block C2H2F6N1O5Rb1S2
_cod_original_formula_sum 'C2 H2 F6 N1 O5 Rb1 S2'
_cod_database_code 1541826

loop_
_symmetry_equiv_pos_as_xyz
x,y,z
y,-x,-z
-x,-y,z
-y,x,-z
x+1/2,y+1/2,z+1/2
y+1/2,-x+1/2,-z+1/2
-x+1/2,-y+1/2,z+1/2
-y+1/2,x+1/2,-z+1/2

loop_
_atom_site_label
_atom_site_type_symbol
_atom_site_fract_x
_atom_site_fract_y
_atom_site_fract_z
_atom_site_occupancy
_atom_site_U_iso_or_equiv
_atom_site_attached_hydrogens
Rb1 Rb+1 -0.17535 0.23069 -0.25193 1 0.0 0
F1 F-1 0.0729 0.4164 -0.1458 1 0.0 0
F2 F-1 0.0784 0.4226 0.1338 1 0.0 0
F3 F-1 -0.0367 0.4108 0.0051 1 0.0 0
F4 F-1 0.0211 0.0881 0.2927 1 0.0 0
F5 F-1 -0.0594 0.0967 0.0734 1 0.0 0
F6 F-1 -0.1083 0.0786 0.3278 1 0.0 0
N1 N-3 0.0285 0.2562 0.2017 1 0.0 0
C1 C+4 0.0404 0.3894 0.0015 1 0.0 0
C2 C+4 -0.0507 0.1159 0.2374 1 0.0 0
S1 S+4 0.04934 0.2781 0.0064 1 0.0 0
S2 S+4 -0.05652 0.22619 0.2705 1 0.0 0
O1 O-2 -0.0056 0.2499 -0.1241 1 0.0 0
O2 O-2 0.1345 0.2634 -0.0174 1 0.0 0
O3 O-2 -0.1263 0.2518 0.1742 1 0.0 0
O4 O-2 -0.0566 0.2358 0.4547 1 0.0 0
O5 O-2 -0.2283 0.3664 -0.038 1 0.0 2
